data_4324702
loop_
_publ_author_name
'Lei Yang'
'Jacqui Tehranchi'
'William B. Tolman'

_publ_section_title
;
 Reactions of Ph3Sb=S with Copper(I) Complexes Supported by N-Donor
 Ligands: Formation of Stable Adducts and S-Transfer Reactivity
;
_journal_name_full 'Inorganic Chemistry'
_journal_page_first 2606
_journal_page_last 2612
_journal_paper_doi 10.1021/ic102449m
_journal_volume 50
_journal_year 2011
_chemical_formula_moiety 'C30 H42 Cu F6 N3 S Sb2'
_chemical_formula_sum 'C30 H42 Cu F6 N3 S Sb2'
_chemical_formula_weight 897.77
_chemical_name_common 10076m
_chemical_name_systematic
; 
 ? 
;
_space_group_IT_number 14
_symmetry_cell_setting monoclinic
_symmetry_space_group_name_Hall '-P 2yn'
_symmetry_space_group_name_H-M 'P 1 21/n 1'
_atom_sites_solution_hydrogens geom
_atom_sites_solution_primary direct
_atom_sites_solution_secondary difmap
_audit_creation_method SHELXL-97
_cell_angle_alpha 90.00
_cell_angle_beta 111.618(2)
_cell_angle_gamma 90.00
_cell_formula_units_Z 4
_cell_length_a 16.3198(14)
_cell_length_b 11.6330(10)
_cell_length_c 19.3496(17)
_cell_measurement_reflns_used 3761
_cell_measurement_temperature 173(2)
_cell_measurement_theta_max 27.10
_cell_measurement_theta_min 2.24
_cell_volume 3415.1(5)
_computing_cell_refinement 'SMART, Bruker'
_computing_data_collection 'SMART, Bruker'
_computing_data_reduction 'SAINT, Bruker'
_computing_molecular_graphics 'SHELXTL, Bruker'
_computing_publication_material 'Bruker SHELXTL'
_computing_structure_refinement 'SHELXL-97 (Sheldrick, 1997)'
_computing_structure_solution 'SHELXS-97 (Sheldrick, 1990)'
_diffrn_ambient_temperature 173(2)
_diffrn_measured_fraction_theta_full 0.993
_diffrn_measured_fraction_theta_max 0.993
_diffrn_measurement_device_type 'Bruker SMART Platform, CCD'
_diffrn_measurement_method 'area detector, omega scans per phi'
_diffrn_radiation_monochromator graphite
_diffrn_radiation_source normal
_diffrn_radiation_type MoK\a
_diffrn_radiation_wavelength 0.71073
_diffrn_reflns_av_R_equivalents 0.0365
_diffrn_reflns_av_sigmaI/netI 0.0303
_diffrn_reflns_limit_h_max 21
_diffrn_reflns_limit_h_min -21
_diffrn_reflns_limit_k_max 15
_diffrn_reflns_limit_k_min -14
_diffrn_reflns_limit_l_max 25
_diffrn_reflns_limit_l_min -25
_diffrn_reflns_number 34623
_diffrn_reflns_theta_full 27.63
_diffrn_reflns_theta_max 27.63
_diffrn_reflns_theta_min 2.05
_exptl_absorpt_coefficient_mu 2.306
_exptl_absorpt_correction_T_max 0.7236
_exptl_absorpt_correction_T_min 0.4991
_exptl_absorpt_correction_type multi-scan
_exptl_absorpt_process_details 'SADABS, R. Blessing, 1995'
_exptl_crystal_colour yellow
_exptl_crystal_density_diffrn 1.746
_exptl_crystal_description rhombic
_exptl_crystal_F_000 1776
_exptl_crystal_size_max 0.35
_exptl_crystal_size_mid 0.20
_exptl_crystal_size_min 0.15
_refine_diff_density_max 1.691
_refine_diff_density_min -1.090
_refine_diff_density_rms 0.098
_refine_ls_extinction_method none
_refine_ls_goodness_of_fit_ref 1.036
_refine_ls_hydrogen_treatment constr
_refine_ls_matrix_type full
_refine_ls_number_parameters 464
_refine_ls_number_reflns 7903
_refine_ls_number_restraints 204
_refine_ls_restrained_S_all 1.040
_refine_ls_R_factor_all 0.0483
_refine_ls_R_factor_gt 0.0324
_refine_ls_shift/su_max 0.002
_refine_ls_shift/su_mean 0.000
_refine_ls_structure_factor_coef Fsqd
_refine_ls_weighting_details 'calc w=1/[\s^2^(Fo^2^)+(0.0305P)^2^+7.0711P] where P=(Fo^2^+2Fc^2^)/3'
_refine_ls_weighting_scheme calc
_refine_ls_wR_factor_gt 0.0741
_refine_ls_wR_factor_ref 0.0825
_reflns_number_gt 6287
_reflns_number_total 7903
_reflns_threshold_expression >2sigma(I)
_cod_data_source_file ic102449m_si_003_2.cif
_cod_data_source_block (Et3TACN)Cu_SSbF6
_cod_database_code 4324702

loop_
_symmetry_equiv_pos_as_xyz
'x, y, z'
'-x+1/2, y+1/2, -z+1/2'
'-x, -y, -z'
'x-1/2, -y-1/2, z-1/2'

loop_
_atom_site_label
_atom_site_type_symbol
_atom_site_fract_x
_atom_site_fract_y
_atom_site_fract_z
_atom_site_U_iso_or_equiv
_atom_site_adp_type
_atom_site_occupancy
_atom_site_symmetry_multiplicity
_atom_site_calc_flag
_atom_site_refinement_flags
_atom_site_disorder_assembly
_atom_site_disorder_group
Cu1 Cu 0.37457(3) 0.46357(4) 0.59587(3) 0.03953(12) Uani 1 1 d . . .
N1 N 0.2497(3) 0.4141(3) 0.50290(19) 0.0369(11) Uani 0.692(3) 1 d PD A 1
C1 C 0.1903(3) 0.3952(4) 0.5434(3) 0.0426(16) Uani 0.692(3) 1 d PDU A 1
H1A H 0.2068 0.3224 0.5717 0.051 Uiso 0.692(3) 1 calc PR A 1
H1B H 0.1292 0.3867 0.5070 0.051 Uiso 0.692(3) 1 calc PR A 1
C2 C 0.1928(3) 0.4912(5) 0.5961(3) 0.0430(15) Uani 0.692(3) 1 d PDU A 1
H2A H 0.1640 0.5598 0.5671 0.052 Uiso 0.692(3) 1 calc PR A 1
H2B H 0.1586 0.4680 0.6268 0.052 Uiso 0.692(3) 1 calc PR A 1
C7 C 0.2508(4) 0.3083(4) 0.4608(3) 0.0499(16) Uani 0.692(3) 1 d PDU A 1
H7A H 0.2656 0.2422 0.4954 0.060 Uiso 0.692(3) 1 calc PR A 1
H7B H 0.1910 0.2952 0.4233 0.060 Uiso 0.692(3) 1 calc PR A 1
C8 C 0.3140(5) 0.3128(6) 0.4231(4) 0.0611(17) Uani 0.692(3) 1 d PD A 1
H8A H 0.3165 0.2376 0.4011 0.092 Uiso 0.692(3) 1 calc PR A 1
H8B H 0.3725 0.3328 0.4591 0.092 Uiso 0.692(3) 1 calc PR A 1
H8C H 0.2951 0.3711 0.3838 0.092 Uiso 0.692(3) 1 calc PR A 1
N2 N 0.2835(3) 0.5219(3) 0.64580(19) 0.0380(10) Uani 0.692(3) 1 d PD A 1
C3 C 0.2970(4) 0.6473(4) 0.6459(3) 0.0445(15) Uani 0.692(3) 1 d PD A 1
H3A H 0.3556 0.6662 0.6836 0.053 Uiso 0.692(3) 1 calc PR A 1
H3B H 0.2520 0.6861 0.6607 0.053 Uiso 0.692(3) 1 calc PR A 1
C4 C 0.2917(4) 0.6935(4) 0.5718(3) 0.0452(15) Uani 0.692(3) 1 d PDU A 1
H4A H 0.2296 0.6910 0.5368 0.054 Uiso 0.692(3) 1 calc PR A 1
H4B H 0.3108 0.7748 0.5777 0.054 Uiso 0.692(3) 1 calc PR A 1
C9 C 0.3025(5) 0.4864(6) 0.7238(3) 0.0632(19) Uani 0.692(3) 1 d PD A 1
H9A H 0.3658 0.4993 0.7529 0.076 Uiso 0.692(3) 1 calc PR A 1
H9B H 0.2684 0.5362 0.7450 0.076 Uiso 0.692(3) 1 calc PR A 1
C10 C 0.2814(15) 0.3662(7) 0.7323(6) 0.086(4) Uani 0.692(3) 1 d PD A 1
H10A H 0.2172 0.3561 0.7127 0.129 Uiso 0.692(3) 1 calc PR A 1
H10B H 0.3054 0.3454 0.7851 0.129 Uiso 0.692(3) 1 calc PR A 1
H10C H 0.3073 0.3167 0.7048 0.129 Uiso 0.692(3) 1 calc PR A 1
N3 N 0.3470(2) 0.6276(3) 0.5400(2) 0.0374(11) Uani 0.692(3) 1 d PD A 1
C5 C 0.2978(3) 0.5954(4) 0.4621(2) 0.0450(15) Uani 0.692(3) 1 d PD A 1
H5A H 0.3387 0.5580 0.4418 0.054 Uiso 0.692(3) 1 calc PR A 1
H5B H 0.2748 0.6660 0.4328 0.054 Uiso 0.692(3) 1 calc PR A 1
C6 C 0.2222(3) 0.5153(4) 0.4531(3) 0.0450(13) Uani 0.692(3) 1 d PD A 1
H6A H 0.1757 0.5576 0.4639 0.054 Uiso 0.692(3) 1 calc PR A 1
H6B H 0.1969 0.4887 0.4009 0.054 Uiso 0.692(3) 1 calc PR A 1
C11 C 0.4263(3) 0.6920(6) 0.5436(3) 0.0534(17) Uani 0.692(3) 1 d PD A 1
H11A H 0.4607 0.6445 0.5215 0.064 Uiso 0.692(3) 1 calc PR A 1
H11B H 0.4078 0.7626 0.5132 0.064 Uiso 0.692(3) 1 calc PR A 1
C12 C 0.4835(5) 0.7247(7) 0.6192(4) 0.068(2) Uani 0.692(3) 1 d PD A 1
H12A H 0.5355 0.7651 0.6176 0.101 Uiso 0.692(3) 1 calc PR A 1
H12B H 0.5022 0.6554 0.6499 0.101 Uiso 0.692(3) 1 calc PR A 1
H12C H 0.4511 0.7752 0.6407 0.101 Uiso 0.692(3) 1 calc PR A 1
N1' N 0.2920(5) 0.4394(5) 0.4905(4) 0.0369(11) Uani 0.308(3) 1 d PD A 2
C1' C 0.2042(4) 0.4515(9) 0.4941(5) 0.052(4) Uani 0.308(3) 1 d PDU A 2
H1C H 0.1651 0.3913 0.4626 0.062 Uiso 0.308(3) 1 calc PR A 2
H1D H 0.1795 0.5271 0.4731 0.062 Uiso 0.308(3) 1 calc PR A 2
C2' C 0.2035(7) 0.4421(10) 0.5713(5) 0.054(5) Uani 0.308(3) 1 d PDU A 2
H2C H 0.1454 0.4676 0.5707 0.065 Uiso 0.308(3) 1 calc PR A 2
H2D H 0.2111 0.3604 0.5867 0.065 Uiso 0.308(3) 1 calc PR A 2
C7' C 0.3007(7) 0.3247(6) 0.4618(5) 0.039(3) Uani 0.308(3) 1 d PDU A 2
H7C H 0.3632 0.3128 0.4682 0.047 Uiso 0.308(3) 1 calc PR A 2
H7D H 0.2855 0.2662 0.4922 0.047 Uiso 0.308(3) 1 calc PR A 2
C8' C 0.2459(10) 0.3055(11) 0.3835(6) 0.0611(17) Uani 0.308(3) 1 d PD A 2
H8D H 0.2433 0.2230 0.3726 0.092 Uiso 0.308(3) 1 calc PR A 2
H8E H 0.2714 0.3462 0.3519 0.092 Uiso 0.308(3) 1 calc PR A 2
H8F H 0.1862 0.3344 0.3737 0.092 Uiso 0.308(3) 1 calc PR A 2
N2' N 0.2733(6) 0.5110(7) 0.6267(4) 0.0380(10) Uani 0.308(3) 1 d PD A 2
C3' C 0.2583(6) 0.6351(8) 0.6129(6) 0.0445(15) Uani 0.308(3) 1 d PD A 2
H3C H 0.2384 0.6682 0.6512 0.053 Uiso 0.308(3) 1 calc PR A 2
H3D H 0.2105 0.6465 0.5639 0.053 Uiso 0.308(3) 1 calc PR A 2
C4' C 0.3389(7) 0.6986(7) 0.6140(5) 0.050(4) Uani 0.308(3) 1 d PDU A 2
H4C H 0.3226 0.7789 0.5978 0.060 Uiso 0.308(3) 1 calc PR A 2
H4D H 0.3826 0.7006 0.6656 0.060 Uiso 0.308(3) 1 calc PR A 2
C9' C 0.2786(11) 0.4878(13) 0.7035(5) 0.0632(19) Uani 0.308(3) 1 d PD A 2
H9C H 0.3255 0.5366 0.7382 0.076 Uiso 0.308(3) 1 calc PR A 2
H9D H 0.2221 0.5104 0.7076 0.076 Uiso 0.308(3) 1 calc PR A 2
C10' C 0.297(4) 0.3676(16) 0.7266(14) 0.086(4) Uani 0.308(3) 1 d PD A 2
H10D H 0.2450 0.3206 0.7000 0.129 Uiso 0.308(3) 1 calc PR A 2
H10E H 0.3107 0.3615 0.7802 0.129 Uiso 0.308(3) 1 calc PR A 2
H10F H 0.3472 0.3403 0.7150 0.129 Uiso 0.308(3) 1 calc PR A 2
N3' N 0.3797(5) 0.6449(6) 0.5652(4) 0.0374(11) Uani 0.308(3) 1 d PD A 2
C5' C 0.3201(6) 0.6480(6) 0.4866(4) 0.0450(15) Uani 0.308(3) 1 d PD A 2
H5C H 0.3420 0.7059 0.4600 0.054 Uiso 0.308(3) 1 calc PR A 2
H5D H 0.2609 0.6726 0.4837 0.054 Uiso 0.308(3) 1 calc PR A 2
C6' C 0.3126(7) 0.5338(7) 0.4484(4) 0.0450(13) Uani 0.308(3) 1 d PD A 2
H6C H 0.2657 0.5383 0.3983 0.054 Uiso 0.308(3) 1 calc PR A 2
H6D H 0.3688 0.5166 0.4420 0.054 Uiso 0.308(3) 1 calc PR A 2
C11' C 0.4628(6) 0.7018(12) 0.5707(6) 0.0534(17) Uani 0.308(3) 1 d PD A 2
H11C H 0.4898 0.6578 0.5407 0.064 Uiso 0.308(3) 1 calc PR A 2
H11D H 0.4489 0.7796 0.5487 0.064 Uiso 0.308(3) 1 calc PR A 2
C12' C 0.5275(8) 0.7125(18) 0.6465(8) 0.068(2) Uani 0.308(3) 1 d PD A 2
H12D H 0.5729 0.7681 0.6473 0.101 Uiso 0.308(3) 1 calc PR A 2
H12E H 0.5549 0.6375 0.6635 0.101 Uiso 0.308(3) 1 calc PR A 2
H12F H 0.4979 0.7388 0.6795 0.101 Uiso 0.308(3) 1 calc PR A 2
S1 S 0.50720(6) 0.39455(8) 0.62401(5) 0.0352(2) Uani 1 1 d . A .
Sb1 Sb 0.500110(14) 0.221938(19) 0.676624(13) 0.02815(7) Uani 1 1 d . . .
C13 C 0.6139(2) 0.1247(3) 0.69164(19) 0.0309(7) Uani 1 1 d . A .
C14 C 0.6859(2) 0.1761(3) 0.6835(2) 0.0377(8) Uani 1 1 d . . .
H14A H 0.6829 0.2541 0.6681 0.045 Uiso 1 1 calc R A .
C15 C 0.7628(3) 0.1140(4) 0.6979(3) 0.0492(11) Uani 1 1 d . A .
H15A H 0.8126 0.1489 0.6923 0.059 Uiso 1 1 calc R . .
C16 C 0.7665(3) 0.0011(4) 0.7203(3) 0.0550(12) Uani 1 1 d . . .
H16A H 0.8193 -0.0416 0.7307 0.066 Uiso 1 1 calc R A .
C17 C 0.6936(3) -0.0509(4) 0.7277(3) 0.0518(11) Uani 1 1 d . A .
H17A H 0.6963 -0.1291 0.7427 0.062 Uiso 1 1 calc R . .
C18 C 0.6176(3) 0.0112(3) 0.7134(2) 0.0419(9) Uani 1 1 d . . .
H18A H 0.5675 -0.0239 0.7185 0.050 Uiso 1 1 calc R A .
C19 C 0.4958(2) 0.2463(3) 0.7827(2) 0.0313(7) Uani 1 1 d . A .
C20 C 0.5122(2) 0.3551(3) 0.8125(2) 0.0373(8) Uani 1 1 d . . .
H20A H 0.5228 0.4165 0.7846 0.045 Uiso 1 1 calc R A .
C21 C 0.5130(3) 0.3745(4) 0.8831(2) 0.0509(11) Uani 1 1 d . A .
H21A H 0.5246 0.4493 0.9041 0.061 Uiso 1 1 calc R . .
C22 C 0.4969(3) 0.2853(5) 0.9229(3) 0.0577(13) Uani 1 1 d . . .
H22A H 0.4965 0.2990 0.9712 0.069 Uiso 1 1 calc R A .
C23 C 0.4813(3) 0.1759(4) 0.8932(2) 0.0518(11) Uani 1 1 d . A .
H23A H 0.4710 0.1146 0.9214 0.062 Uiso 1 1 calc R . .
C24 C 0.4807(2) 0.1553(4) 0.8231(2) 0.0402(9) Uani 1 1 d . . .
H24A H 0.4701 0.0801 0.8026 0.048 Uiso 1 1 calc R A .
C25 C 0.3956(3) 0.1167(3) 0.6113(2) 0.0413(9) Uani 1 1 d . A .
C26 C 0.3206(3) 0.1016(4) 0.6265(3) 0.0590(13) Uani 1 1 d . . .
H26A H 0.3165 0.1324 0.6705 0.071 Uiso 1 1 calc R A .
C27 C 0.2509(4) 0.0408(5) 0.5767(4) 0.092(2) Uani 1 1 d . A .
H27A H 0.1987 0.0302 0.5867 0.111 Uiso 1 1 calc R . .
C28 C 0.2562(4) -0.0040(5) 0.5134(4) 0.094(3) Uani 1 1 d . . .
H28A H 0.2077 -0.0453 0.4796 0.113 Uiso 1 1 calc R A .
C29 C 0.3317(4) 0.0103(4) 0.4982(3) 0.082(2) Uani 1 1 d . A .
H29A H 0.3356 -0.0214 0.4542 0.098 Uiso 1 1 calc R . .
C30 C 0.4020(3) 0.0710(4) 0.5475(3) 0.0589(13) Uani 1 1 d . . .
H30A H 0.4543 0.0813 0.5375 0.071 Uiso 1 1 calc R A .
Sb2 Sb 0.010272(16) 0.73751(2) 0.357036(14) 0.03418(7) Uani 1 1 d . . .
F1 F 0.00792(18) 0.8604(2) 0.29483(14) 0.0575(7) Uani 1 1 d . . .
F2 F 0.01392(17) 0.6162(2) 0.42106(15) 0.0579(7) Uani 1 1 d . . .
F3 F -0.08524(19) 0.7973(3) 0.37425(18) 0.0731(8) Uani 1 1 d . . .
F4 F -0.0635(2) 0.6525(3) 0.27735(15) 0.0745(9) Uani 1 1 d . . .
F5 F 0.1061(2) 0.6771(3) 0.33901(18) 0.0723(8) Uani 1 1 d . . .
F6 F 0.0873(2) 0.8177(3) 0.43706(15) 0.0752(9) Uani 1 1 d . . .

loop_
_atom_site_aniso_label
_atom_site_aniso_U_11
_atom_site_aniso_U_22
_atom_site_aniso_U_33
_atom_site_aniso_U_23
_atom_site_aniso_U_13
_atom_site_aniso_U_12
Cu1 0.0416(3) 0.0335(3) 0.0413(3) 0.0044(2) 0.0127(2) 0.0112(2)
N1 0.029(3) 0.038(3) 0.033(2) 0.0004(18) -0.001(2) 0.008(2)
C1 0.027(3) 0.051(4) 0.043(4) 0.002(3) 0.003(3) -0.008(3)
C2 0.032(3) 0.054(4) 0.043(4) 0.005(3) 0.014(3) 0.002(3)
C7 0.047(4) 0.052(4) 0.044(4) -0.003(3) 0.009(3) 0.003(3)
C8 0.062(4) 0.056(4) 0.059(5) -0.004(3) 0.014(3) 0.007(3)
N2 0.036(2) 0.045(2) 0.031(3) 0.0033(19) 0.010(2) -0.0025(16)
C3 0.048(4) 0.040(3) 0.051(4) -0.008(3) 0.024(3) 0.004(3)
C4 0.052(4) 0.027(3) 0.063(4) 0.003(3) 0.028(3) 0.008(3)
C9 0.057(5) 0.074(4) 0.043(4) 0.021(3) 0.000(4) -0.014(4)
C10 0.065(10) 0.113(6) 0.079(5) 0.025(4) 0.027(4) -0.013(4)
N3 0.037(3) 0.031(2) 0.046(3) 0.002(2) 0.018(3) -0.001(2)
C5 0.062(4) 0.037(4) 0.036(3) 0.012(3) 0.019(3) 0.016(3)
C6 0.045(3) 0.049(3) 0.031(3) 0.008(2) 0.003(2) 0.008(3)
C11 0.047(4) 0.055(3) 0.058(5) -0.006(4) 0.019(4) -0.012(4)
C12 0.055(5) 0.081(5) 0.055(5) -0.006(4) 0.007(4) -0.013(5)
N1' 0.029(3) 0.038(3) 0.033(2) 0.0004(18) -0.001(2) 0.008(2)
C1' 0.018(6) 0.050(9) 0.071(10) 0.000(8) -0.002(6) -0.006(6)
C2' 0.060(11) 0.062(13) 0.055(11) -0.004(9) 0.039(9) -0.013(9)
C7' 0.032(7) 0.053(8) 0.037(7) -0.001(6) 0.017(7) 0.005(6)
C8' 0.062(4) 0.056(4) 0.059(5) -0.004(3) 0.014(3) 0.007(3)
N2' 0.036(2) 0.045(2) 0.031(3) 0.0033(19) 0.010(2) -0.0025(16)
C3' 0.048(4) 0.040(3) 0.051(4) -0.008(3) 0.024(3) 0.004(3)
C4' 0.058(9) 0.039(8) 0.048(9) -0.002(7) 0.015(7) 0.011(7)
C9' 0.057(5) 0.074(4) 0.043(4) 0.021(3) 0.000(4) -0.014(4)
C10' 0.065(10) 0.113(6) 0.079(5) 0.025(4) 0.027(4) -0.013(4)
N3' 0.037(3) 0.031(2) 0.046(3) 0.002(2) 0.018(3) -0.001(2)
C5' 0.062(4) 0.037(4) 0.036(3) 0.012(3) 0.019(3) 0.016(3)
C6' 0.045(3) 0.049(3) 0.031(3) 0.008(2) 0.003(2) 0.008(3)
C11' 0.047(4) 0.055(3) 0.058(5) -0.006(4) 0.019(4) -0.012(4)
C12' 0.055(5) 0.081(5) 0.055(5) -0.006(4) 0.007(4) -0.013(5)
S1 0.0346(5) 0.0312(5) 0.0403(5) 0.0060(4) 0.0143(4) 0.0021(4)
Sb1 0.02585(11) 0.02473(12) 0.03045(12) -0.00023(9) 0.00637(9) 0.00075(9)
C13 0.0280(17) 0.0313(18) 0.0299(17) -0.0019(14) 0.0066(14) 0.0029(14)
C14 0.038(2) 0.036(2) 0.040(2) -0.0004(16) 0.0145(17) -0.0012(16)
C15 0.034(2) 0.059(3) 0.059(3) -0.004(2) 0.022(2) -0.0021(19)
C16 0.038(2) 0.064(3) 0.059(3) 0.000(2) 0.014(2) 0.021(2)
C17 0.050(3) 0.040(2) 0.065(3) 0.012(2) 0.021(2) 0.017(2)
C18 0.038(2) 0.034(2) 0.053(2) 0.0059(18) 0.0169(18) 0.0044(16)
C19 0.0261(16) 0.0333(19) 0.0305(17) 0.0033(14) 0.0058(14) 0.0014(14)
C20 0.041(2) 0.038(2) 0.0321(19) 0.0019(15) 0.0122(16) 0.0009(16)
C21 0.059(3) 0.055(3) 0.037(2) -0.0022(19) 0.016(2) 0.008(2)
C22 0.064(3) 0.075(4) 0.038(2) 0.012(2) 0.023(2) 0.017(3)
C23 0.048(2) 0.065(3) 0.045(2) 0.022(2) 0.019(2) 0.006(2)
C24 0.0339(19) 0.041(2) 0.045(2) 0.0098(17) 0.0129(17) -0.0014(16)
C25 0.037(2) 0.0246(18) 0.047(2) 0.0018(16) -0.0033(17) 0.0018(15)
C26 0.040(2) 0.050(3) 0.074(3) 0.006(2) 0.006(2) -0.013(2)
C27 0.043(3) 0.067(4) 0.129(6) 0.016(4) -0.012(3) -0.023(3)
C28 0.069(4) 0.039(3) 0.111(5) -0.003(3) -0.040(4) -0.013(3)
C29 0.089(4) 0.037(3) 0.071(4) -0.020(2) -0.029(3) 0.014(3)
C30 0.055(3) 0.042(2) 0.056(3) -0.013(2) -0.007(2) 0.008(2)
Sb2 0.03519(13) 0.03292(14) 0.03400(13) 0.00300(10) 0.01224(11) -0.00303(10)
F1 0.0764(18) 0.0419(14) 0.0542(15) 0.0162(12) 0.0242(14) -0.0006(13)
F2 0.0633(16) 0.0542(16) 0.0597(16) 0.0239(13) 0.0270(13) 0.0004(13)
F3 0.0622(18) 0.077(2) 0.093(2) 0.0121(17) 0.0439(17) 0.0203(15)
F4 0.094(2) 0.0625(18) 0.0521(16) -0.0106(14) 0.0090(15) -0.0275(16)
F5 0.0715(19) 0.073(2) 0.092(2) 0.0213(17) 0.0539(17) 0.0226(16)
F6 0.079(2) 0.086(2) 0.0479(16) -0.0121(15) 0.0088(14) -0.0394(17)

loop_
_atom_type_symbol
_atom_type_description
_atom_type_scat_dispersion_real
_atom_type_scat_dispersion_imag
_atom_type_scat_source
C C 0.0033 0.0016 'International Tables Vol C Tables 4.2.6.8 and 6.1.1.4'
H H 0.0000 0.0000 'International Tables Vol C Tables 4.2.6.8 and 6.1.1.4'
N N 0.0061 0.0033 'International Tables Vol C Tables 4.2.6.8 and 6.1.1.4'
F F 0.0171 0.0103 'International Tables Vol C Tables 4.2.6.8 and 6.1.1.4'
S S 0.1246 0.1234 'International Tables Vol C Tables 4.2.6.8 and 6.1.1.4'
Cu Cu 0.3201 1.2651 'International Tables Vol C Tables 4.2.6.8 and 6.1.1.4'
Sb Sb -0.5866 1.5461 'International Tables Vol C Tables 4.2.6.8 and 6.1.1.4'

loop_
_geom_angle_atom_site_label_1
_geom_angle_atom_site_label_2
_geom_angle_atom_site_label_3
_geom_angle
N1' Cu1 N2' 91.3(3)
N1' Cu1 N3 71.1(2)
N2' Cu1 N3 82.2(3)
N1' Cu1 N2 100.6(2)
N2' Cu1 N2 9.4(2)
N3 Cu1 N2 83.98(14)
N1' Cu1 S1 115.8(2)
N2' Cu1 S1 150.2(2)
N3 Cu1 S1 117.09(10)
N2 Cu1 S1 141.95(11)
N1' Cu1 N3' 86.4(2)
N2' Cu1 N3' 86.3(3)
N3 Cu1 N3' 16.03(17)
N2 Cu1 N3' 85.4(2)
S1 Cu1 N3' 106.69(19)
N1' Cu1 N1 22.57(19)
N2' Cu1 N1 73.0(2)
N3 Cu1 N1 82.20(13)
N2 Cu1 N1 82.39(13)
S1 Cu1 N1 129.15(10)
N3' Cu1 N1 98.2(2)
C1 N1 C7 108.2(3)
C1 N1 C6 111.4(3)
C7 N1 C6 111.4(3)
C1 N1 Cu1 101.2(2)
C7 N1 Cu1 117.6(3)
C6 N1 Cu1 106.6(2)
N1 C1 C2 113.1(3)
N1 C1 H1A 109.0
C2 C1 H1A 109.0
N1 C1 H1B 109.0
C2 C1 H1B 109.0
H1A C1 H1B 107.8
N2 C2 C1 113.0(3)
N2 C2 H2A 109.0
C1 C2 H2A 109.0
N2 C2 H2B 109.0
C1 C2 H2B 109.0
H2A C2 H2B 107.8
C8 C7 N1 113.4(4)
C8 C7 H7A 108.9
N1 C7 H7A 108.9
C8 C7 H7B 108.9
N1 C7 H7B 108.9
H7A C7 H7B 107.7
C3 N2 C2 110.7(3)
C3 N2 C9 107.4(3)
C2 N2 C9 112.1(3)
C3 N2 Cu1 100.6(3)
C2 N2 Cu1 108.8(2)
C9 N2 Cu1 116.6(4)
N2 C3 C4 113.3(3)
N2 C3 H3A 108.9
C4 C3 H3A 108.9
N2 C3 H3B 108.9
C4 C3 H3B 108.9
H3A C3 H3B 107.7
N3 C4 C3 112.4(3)
N3 C4 H4A 109.1
C3 C4 H4A 109.1
N3 C4 H4B 109.1
C3 C4 H4B 109.1
H4A C4 H4B 107.9
C10 C9 N2 114.3(4)
C10 C9 H9A 108.7
N2 C9 H9A 108.7
C10 C9 H9B 108.7
N2 C9 H9B 108.7
H9A C9 H9B 107.6
C5 N3 C11 108.4(3)
C5 N3 C4 111.8(3)
C11 N3 C4 112.1(3)
C5 N3 Cu1 102.9(3)
C11 N3 Cu1 114.1(3)
C4 N3 Cu1 107.2(2)
N3 C5 C6 113.0(3)
N3 C5 H5A 109.0
C6 C5 H5A 109.0
N3 C5 H5B 109.0
C6 C5 H5B 109.0
H5A C5 H5B 107.8
N1 C6 C5 112.2(3)
N1 C6 H6A 109.2
C5 C6 H6A 109.2
N1 C6 H6B 109.2
C5 C6 H6B 109.2
H6A C6 H6B 107.9
C12 C11 N3 113.8(4)
C12 C11 H11A 108.8
N3 C11 H11A 108.8
C12 C11 H11B 108.8
N3 C11 H11B 108.8
H11A C11 H11B 107.7
C1' N1' C7' 109.6(4)
C1' N1' C6' 112.3(4)
C7' N1' C6' 113.0(4)
C1' N1' Cu1 104.0(3)
C7' N1' Cu1 112.9(5)
C6' N1' Cu1 104.6(4)
N1' C1' C2' 113.9(4)
N1' C1' H1C 108.8
C2' C1' H1C 108.8
N1' C1' H1D 108.8
C2' C1' H1D 108.8
H1C C1' H1D 107.7
N2' C2' C1' 113.3(4)
N2' C2' H2C 108.9
C1' C2' H2C 108.9
N2' C2' H2D 108.9
C1' C2' H2D 108.9
H2C C2' H2D 107.7
C8' C7' N1' 114.9(5)
C8' C7' H7C 108.5
N1' C7' H7C 108.5
C8' C7' H7D 108.5
N1' C7' H7D 108.5
H7C C7' H7D 107.5
C7' C8' H8D 109.5
C7' C8' H8E 109.5
H8D C8' H8E 109.5
C7' C8' H8F 109.5
H8D C8' H8F 109.5
H8E C8' H8F 109.5
C3' N2' C2' 111.6(4)
C3' N2' C9' 107.8(4)
C2' N2' C9' 111.9(4)
C3' N2' Cu1 108.2(3)
C2' N2' Cu1 97.6(4)
C9' N2' Cu1 119.5(7)
N2' C3' C4' 113.2(4)
N2' C3' H3C 108.9
C4' C3' H3C 108.9
N2' C3' H3D 108.9
C4' C3' H3D 108.9
H3C C3' H3D 107.8
N3' C4' C3' 112.4(4)
N3' C4' H4C 109.1
C3' C4' H4C 109.1
N3' C4' H4D 109.1
C3' C4' H4D 109.1
H4C C4' H4D 107.9
C10' C9' N2' 114.2(5)
C10' C9' H9C 108.7
N2' C9' H9C 108.7
C10' C9' H9D 108.7
N2' C9' H9D 108.7
H9C C9' H9D 107.6
C9' C10' H10D 109.5
C9' C10' H10E 109.5
H10D C10' H10E 109.5
C9' C10' H10F 109.5
H10D C10' H10F 109.5
H10E C10' H10F 109.5
C5' N3' C11' 107.6(4)
C5' N3' C4' 111.6(4)
C11' N3' C4' 112.4(4)
C5' N3' Cu1 103.1(3)
C11' N3' Cu1 122.3(6)
C4' N3' Cu1 99.3(4)
N3' C5' C6' 112.9(4)
N3' C5' H5C 109.0
C6' C5' H5C 109.0
N3' C5' H5D 109.0
C6' C5' H5D 109.0
H5C C5' H5D 107.8
N1' C6' C5' 112.3(4)
N1' C6' H6C 109.2
C5' C6' H6C 109.2
N1' C6' H6D 109.2
C5' C6' H6D 109.2
H6C C6' H6D 107.9
C12' C11' N3' 114.5(5)
C12' C11' H11C 108.6
N3' C11' H11C 108.6
C12' C11' H11D 108.6
N3' C11' H11D 108.6
H11C C11' H11D 107.6
C11' C12' H12D 109.5
C11' C12' H12E 109.5
H12D C12' H12E 109.5
C11' C12' H12F 109.5
H12D C12' H12F 109.5
H12E C12' H12F 109.5
Cu1 S1 Sb1 103.14(4)
C19 Sb1 C13 106.47(13)
C19 Sb1 C25 110.76(16)
C13 Sb1 C25 104.45(15)
C19 Sb1 S1 110.15(10)
C13 Sb1 S1 110.45(10)
C25 Sb1 S1 114.15(11)
C14 C13 C18 120.4(3)
C14 C13 Sb1 119.9(3)
C18 C13 Sb1 119.6(3)
C13 C14 C15 119.9(4)
C13 C14 H14A 120.1
C15 C14 H14A 120.1
C16 C15 C14 119.5(4)
C16 C15 H15A 120.2
C14 C15 H15A 120.2
C15 C16 C17 120.5(4)
C15 C16 H16A 119.7
C17 C16 H16A 119.7
C18 C17 C16 119.6(4)
C18 C17 H17A 120.2
C16 C17 H17A 120.2
C17 C18 C13 120.0(4)
C17 C18 H18A 120.0
C13 C18 H18A 120.0
C20 C19 C24 120.8(4)
C20 C19 Sb1 117.5(3)
C24 C19 Sb1 121.6(3)
C19 C20 C21 119.7(4)
C19 C20 H20A 120.2
C21 C20 H20A 120.2
C22 C21 C20 119.8(4)
C22 C21 H21A 120.1
C20 C21 H21A 120.1
C21 C22 C23 120.4(4)
C21 C22 H22A 119.8
C23 C22 H22A 119.8
C24 C23 C22 120.3(4)
C24 C23 H23A 119.8
C22 C23 H23A 119.8
C23 C24 C19 119.0(4)
C23 C24 H24A 120.5
C19 C24 H24A 120.5
C26 C25 C30 120.6(4)
C26 C25 Sb1 122.4(3)
C30 C25 Sb1 116.7(3)
C25 C26 C27 119.0(6)
C25 C26 H26A 120.5
C27 C26 H26A 120.5
C28 C27 C26 120.9(6)
C28 C27 H27A 119.5
C26 C27 H27A 119.5
C27 C28 C29 120.2(5)
C27 C28 H28A 119.9
C29 C28 H28A 119.9
C28 C29 C30 119.5(6)
C28 C29 H29A 120.2
C30 C29 H29A 120.2
C25 C30 C29 119.7(5)
C25 C30 H30A 120.2
C29 C30 H30A 120.2
F3 Sb2 F6 91.01(16)
F3 Sb2 F4 91.07(16)
F6 Sb2 F4 177.63(16)
F3 Sb2 F1 90.55(13)
F6 Sb2 F1 89.98(13)
F4 Sb2 F1 91.13(13)
F3 Sb2 F5 179.62(15)
F6 Sb2 F5 89.33(15)
F4 Sb2 F5 88.59(15)
F1 Sb2 F5 89.29(13)
F3 Sb2 F2 89.29(13)
F6 Sb2 F2 88.85(13)
F4 Sb2 F2 90.04(13)
F1 Sb2 F2 178.82(13)
F5 Sb2 F2 90.88(12)

loop_
_geom_bond_atom_site_label_1
_geom_bond_atom_site_label_2
_geom_bond_distance
Cu1 N1' 2.006(6)
Cu1 N2' 2.030(8)
Cu1 N3 2.157(4)
Cu1 N2 2.158(4)
Cu1 S1 2.1813(10)
Cu1 N3' 2.202(7)
Cu1 N1 2.240(4)
N1 C1 1.471(4)
N1 C7 1.480(4)
N1 C6 1.482(4)
C1 C2 1.503(5)
C1 H1A 0.9900
C1 H1B 0.9900
C2 N2 1.482(4)
C2 H2A 0.9900
C2 H2B 0.9900
C7 C8 1.467(5)
C7 H7A 0.9900
C7 H7B 0.9900
C8 H8A 0.9800
C8 H8B 0.9800
C8 H8C 0.9800
N2 C3 1.475(4)
N2 C9 1.483(4)
C3 C4 1.503(5)
C3 H3A 0.9900
C3 H3B 0.9900
C4 N3 1.480(4)
C4 H4A 0.9900
C4 H4B 0.9900
C9 C10 1.464(6)
C9 H9A 0.9900
C9 H9B 0.9900
C10 H10A 0.9800
C10 H10B 0.9800
C10 H10C 0.9800
N3 C5 1.471(4)
N3 C11 1.476(4)
C5 C6 1.504(5)
C5 H5A 0.9900
C5 H5B 0.9900
C6 H6A 0.9900
C6 H6B 0.9900
C11 C12 1.466(5)
C11 H11A 0.9900
C11 H11B 0.9900
C12 H12A 0.9800
C12 H12B 0.9800
C12 H12C 0.9800
N1' C1' 1.467(5)
N1' C7' 1.473(4)
N1' C6' 1.478(4)
C1' C2' 1.502(5)
C1' H1C 0.9900
C1' H1D 0.9900
C2' N2' 1.480(4)
C2' H2C 0.9900
C2' H2D 0.9900
C7' C8' 1.465(6)
C7' H7C 0.9900
C7' H7D 0.9900
C8' H8D 0.9800
C8' H8E 0.9800
C8' H8F 0.9800
N2' C3' 1.472(5)
N2' C9' 1.481(4)
C3' C4' 1.503(5)
C3' H3C 0.9900
C3' H3D 0.9900
C4' N3' 1.480(4)
C4' H4C 0.9900
C4' H4D 0.9900
C9' C10' 1.465(6)
C9' H9C 0.9900
C9' H9D 0.9900
C10' H10D 0.9800
C10' H10E 0.9800
C10' H10F 0.9800
N3' C5' 1.472(5)
N3' C11' 1.478(4)
C5' C6' 1.504(5)
C5' H5C 0.9900
C5' H5D 0.9900
C6' H6C 0.9900
C6' H6D 0.9900
C11' C12' 1.462(6)
C11' H11C 0.9900
C11' H11D 0.9900
C12' H12D 0.9800
C12' H12E 0.9800
C12' H12F 0.9800
S1 Sb1 2.2735(9)
Sb1 C19 2.099(4)
Sb1 C13 2.101(3)
Sb1 C25 2.102(4)
C13 C14 1.379(5)
C13 C18 1.380(5)
C14 C15 1.384(6)
C14 H14A 0.9500
C15 C16 1.377(7)
C15 H15A 0.9500
C16 C17 1.389(7)
C16 H16A 0.9500
C17 C18 1.373(5)
C17 H17A 0.9500
C18 H18A 0.9500
C19 C20 1.375(5)
C19 C24 1.390(5)
C20 C21 1.381(5)
C20 H20A 0.9500
C21 C22 1.374(7)
C21 H21A 0.9500
C22 C23 1.381(7)
C22 H22A 0.9500
C23 C24 1.373(6)
C23 H23A 0.9500
C24 H24A 0.9500
C25 C26 1.371(6)
C25 C30 1.383(6)
C26 C27 1.383(7)
C26 H26A 0.9500
C27 C28 1.363(10)
C27 H27A 0.9500
C28 C29 1.378(10)
C28 H28A 0.9500
C29 C30 1.385(6)
C29 H29A 0.9500
C30 H30A 0.9500
Sb2 F3 1.846(3)
Sb2 F6 1.848(3)
Sb2 F4 1.854(3)
Sb2 F1 1.860(2)
Sb2 F5 1.862(3)
Sb2 F2 1.864(2)

loop_
_geom_torsion_atom_site_label_1
_geom_torsion_atom_site_label_2
_geom_torsion_atom_site_label_3
_geom_torsion_atom_site_label_4
_geom_torsion
N1' Cu1 N1 C1 -170.9(6)
N2' Cu1 N1 C1 -28.1(3)
N3 Cu1 N1 C1 -112.3(2)
N2 Cu1 N1 C1 -27.4(3)
S1 Cu1 N1 C1 128.9(2)
N3' Cu1 N1 C1 -111.6(3)
N1' Cu1 N1 C7 71.5(6)
N2' Cu1 N1 C7 -145.7(4)
N3 Cu1 N1 C7 130.1(3)
N2 Cu1 N1 C7 -145.0(3)
S1 Cu1 N1 C7 11.3(3)
N3' Cu1 N1 C7 130.7(4)
N1' Cu1 N1 C6 -54.3(6)
N2' Cu1 N1 C6 88.4(3)
N3 Cu1 N1 C6 4.2(3)
N2 Cu1 N1 C6 89.2(3)
S1 Cu1 N1 C6 -114.5(3)
N3' Cu1 N1 C6 4.9(3)
C7 N1 C1 C2 172.5(4)
C6 N1 C1 C2 -64.8(5)
Cu1 N1 C1 C2 48.2(4)
N1 C1 C2 N2 -50.3(6)
C1 N1 C7 C8 -174.9(5)
C6 N1 C7 C8 62.3(6)
Cu1 N1 C7 C8 -61.2(6)
C1 C2 N2 C3 130.9(4)
C1 C2 N2 C9 -109.2(5)
C1 C2 N2 Cu1 21.3(5)
N1' Cu1 N2 C3 -98.9(3)
N2' Cu1 N2 C3 -108.2(17)
N3 Cu1 N2 C3 -29.5(3)
S1 Cu1 N2 C3 98.0(3)
N3' Cu1 N2 C3 -13.4(3)
N1 Cu1 N2 C3 -112.4(2)
N1' Cu1 N2 C2 17.4(3)
N2' Cu1 N2 C2 8.1(16)
N3 Cu1 N2 C2 86.8(3)
S1 Cu1 N2 C2 -145.7(2)
N3' Cu1 N2 C2 102.9(3)
N1 Cu1 N2 C2 3.9(3)
N1' Cu1 N2 C9 145.3(4)
N2' Cu1 N2 C9 136.1(17)
N3 Cu1 N2 C9 -145.2(3)
S1 Cu1 N2 C9 -17.7(4)
N3' Cu1 N2 C9 -129.2(4)
N1 Cu1 N2 C9 131.9(3)
C2 N2 C3 C4 -64.8(5)
C9 N2 C3 C4 172.5(5)
Cu1 N2 C3 C4 50.0(4)
N2 C3 C4 N3 -49.6(5)
C3 N2 C9 C10 172.6(11)
C2 N2 C9 C10 50.9(12)
Cu1 N2 C9 C10 -75.5(11)
C3 C4 N3 C5 131.0(4)
C3 C4 N3 C11 -107.0(5)
C3 C4 N3 Cu1 18.9(4)
N1' Cu1 N3 C5 -8.2(3)
N2' Cu1 N3 C5 -102.3(3)
N2 Cu1 N3 C5 -111.6(2)
S1 Cu1 N3 C5 101.8(2)
N3' Cu1 N3 C5 154.0(9)
N1 Cu1 N3 C5 -28.5(3)
N1' Cu1 N3 C11 -125.4(4)
N2' Cu1 N3 C11 140.5(4)
N2 Cu1 N3 C11 131.2(3)
S1 Cu1 N3 C11 -15.4(3)
N3' Cu1 N3 C11 36.8(8)
N1 Cu1 N3 C11 -145.7(3)
N1' Cu1 N3 C4 109.9(3)
N2' Cu1 N3 C4 15.8(3)
N2 Cu1 N3 C4 6.5(3)
S1 Cu1 N3 C4 -140.2(3)
N3' Cu1 N3 C4 -87.9(8)
N1 Cu1 N3 C4 89.6(3)
C11 N3 C5 C6 172.0(4)
C4 N3 C5 C6 -63.9(5)
Cu1 N3 C5 C6 50.9(4)
C1 N1 C6 C5 131.1(4)
C7 N1 C6 C5 -107.9(5)
Cu1 N1 C6 C5 21.6(4)
N3 C5 C6 N1 -51.4(5)
C5 N3 C11 C12 -177.3(6)
C4 N3 C11 C12 58.8(7)
Cu1 N3 C11 C12 -63.3(6)
N2' Cu1 N1' C1' -8.0(5)
N3 Cu1 N1' C1' -89.4(4)
N2 Cu1 N1' C1' -9.5(4)
S1 Cu1 N1' C1' 159.0(4)
N3' Cu1 N1' C1' -94.2(4)
N1 Cu1 N1' C1' 27.3(6)
N2' Cu1 N1' C7' -126.8(5)
N3 Cu1 N1' C7' 151.9(5)
N2 Cu1 N1' C7' -128.3(5)
S1 Cu1 N1' C7' 40.2(5)
N3' Cu1 N1' C7' 147.0(5)
N1 Cu1 N1' C7' -91.4(6)
N2' Cu1 N1' C6' 110.0(4)
N3 Cu1 N1' C6' 28.6(4)
N2 Cu1 N1' C6' 108.4(4)
S1 Cu1 N1' C6' -83.1(4)
N3' Cu1 N1' C6' 23.8(4)
N1 Cu1 N1' C6' 145.3(7)
C7' N1' C1' C2' 104.2(8)
C6' N1' C1' C2' -129.3(6)
Cu1 N1' C1' C2' -16.7(7)
N1' C1' C2' N2' 46.4(10)
C1' N1' C7' C8' 68.4(11)
C6' N1' C7' C8' -57.8(11)
Cu1 N1' C7' C8' -176.2(11)
C1' C2' N2' C3' 66.8(9)
C1' C2' N2' C9' -172.3(9)
C1' C2' N2' Cu1 -46.2(7)
N1' Cu1 N2' C3' -86.5(5)
N3 Cu1 N2' C3' -15.7(5)
N2 Cu1 N2' C3' 84.4(17)
S1 Cu1 N2' C3' 117.6(5)
N3' Cu1 N2' C3' -0.1(5)
N1 Cu1 N2' C3' -99.9(5)
N1' Cu1 N2' C2' 29.3(4)
N3 Cu1 N2' C2' 100.0(4)
N2 Cu1 N2' C2' -159.8(18)
S1 Cu1 N2' C2' -126.7(4)
N3' Cu1 N2' C2' 115.6(4)
N1 Cu1 N2' C2' 15.8(4)
N1' Cu1 N2' C9' 149.8(5)
N3 Cu1 N2' C9' -139.4(5)
N2 Cu1 N2' C9' -39.3(17)
S1 Cu1 N2' C9' -6.2(6)
N3' Cu1 N2' C9' -123.9(5)
N1 Cu1 N2' C9' 136.4(5)
C2' N2' C3' C4' -131.6(6)
C9' N2' C3' C4' 105.1(8)
Cu1 N2' C3' C4' -25.4(8)
N2' C3' C4' N3' 51.3(9)
C3' N2' C9' C10' -178(3)
C2' N2' C9' C10' 59(3)
Cu1 N2' C9' C10' -54(3)
C3' C4' N3' C5' 63.5(8)
C3' C4' N3' C11' -175.5(8)
C3' C4' N3' Cu1 -44.7(7)
N1' Cu1 N3' C5' 0.8(4)
N2' Cu1 N3' C5' -90.7(4)
N3 Cu1 N3' C5' -16.0(8)
N2 Cu1 N3' C5' -100.1(4)
S1 Cu1 N3' C5' 116.7(4)
N1 Cu1 N3' C5' -18.5(4)
N1' Cu1 N3' C11' -120.2(5)
N2' Cu1 N3' C11' 148.3(5)
N3 Cu1 N3' C11' -137.1(9)
N2 Cu1 N3' C11' 138.8(5)
S1 Cu1 N3' C11' -4.3(5)
N1 Cu1 N3' C11' -139.5(5)
N1' Cu1 N3' C4' 115.7(4)
N2' Cu1 N3' C4' 24.2(4)
N3 Cu1 N3' C4' 98.8(8)
N2 Cu1 N3' C4' 14.7(4)
S1 Cu1 N3' C4' -128.5(4)
N1 Cu1 N3' C4' 96.4(4)
C11' N3' C5' C6' 104.5(8)
C4' N3' C5' C6' -131.7(6)
Cu1 N3' C5' C6' -26.0(6)
C1' N1' C6' C5' 66.1(8)
C7' N1' C6' C5' -169.2(7)
Cu1 N1' C6' C5' -46.0(7)
N3' C5' C6' N1' 50.9(8)
C5' N3' C11' C12' 176.3(13)
C4' N3' C11' C12' 53.0(15)
Cu1 N3' C11' C12' -64.9(14)
N1' Cu1 S1 Sb1 -97.0(2)
N2' Cu1 S1 Sb1 56.1(4)
N3 Cu1 S1 Sb1 -177.98(11)
N2 Cu1 S1 Sb1 64.48(17)
N3' Cu1 S1 Sb1 168.84(19)
N1 Cu1 S1 Sb1 -75.27(13)
Cu1 S1 Sb1 C19 -72.73(11)
Cu1 S1 Sb1 C13 169.94(10)
Cu1 S1 Sb1 C25 52.61(14)
C19 Sb1 C13 C14 -107.4(3)
C25 Sb1 C13 C14 135.3(3)
S1 Sb1 C13 C14 12.2(3)
C19 Sb1 C13 C18 69.2(3)
C25 Sb1 C13 C18 -48.1(3)
S1 Sb1 C13 C18 -171.3(3)
C18 C13 C14 C15 -0.5(6)
Sb1 C13 C14 C15 176.0(3)
C13 C14 C15 C16 -0.1(6)
C14 C15 C16 C17 0.7(7)
C15 C16 C17 C18 -0.7(7)
C16 C17 C18 C13 0.1(7)
C14 C13 C18 C17 0.5(6)
Sb1 C13 C18 C17 -176.0(3)
C13 Sb1 C19 C20 109.3(3)
C25 Sb1 C19 C20 -137.7(3)
S1 Sb1 C19 C20 -10.4(3)
C13 Sb1 C19 C24 -68.0(3)
C25 Sb1 C19 C24 44.9(3)
S1 Sb1 C19 C24 172.2(3)
C24 C19 C20 C21 -0.4(6)
Sb1 C19 C20 C21 -177.8(3)
C19 C20 C21 C22 -0.4(6)
C20 C21 C22 C23 1.0(7)
C21 C22 C23 C24 -0.8(7)
C22 C23 C24 C19 -0.1(6)
C20 C19 C24 C23 0.7(6)
Sb1 C19 C24 C23 178.0(3)
C19 Sb1 C25 C26 21.0(4)
C13 Sb1 C25 C26 135.3(3)
S1 Sb1 C25 C26 -104.0(3)
C19 Sb1 C25 C30 -164.9(3)
C13 Sb1 C25 C30 -50.6(3)
S1 Sb1 C25 C30 70.1(3)
C30 C25 C26 C27 -0.6(7)
Sb1 C25 C26 C27 173.3(4)
C25 C26 C27 C28 0.2(8)
C26 C27 C28 C29 0.3(9)
C27 C28 C29 C30 -0.4(8)
C26 C25 C30 C29 0.5(7)
Sb1 C25 C30 C29 -173.7(3)
C28 C29 C30 C25 0.0(7)
